data_4306902
loop_
_publ_author_name
'Aaron J. Celestian'
'John B. Parise'
'Ronald I. Smith'
'Brian H. Toby'
'Abraham Clearfield'

_publ_contact_author_address
; 
Stony Brook University
Earth and Space Sciences
Dept. of Geosciences
;
_publ_contact_author_email acelesti@ic.sunysb.edu
_publ_contact_author_name 'Aaron Celestian'
_publ_contact_author_phone 631-632-1924
_publ_section_title
;
Role of the Hydroxyl-Water Hydrogen-Bond Network in Structural
Transitions and Selectivity toward Cesium in
Cs0.38(D1.08H0.54)SiTi2O7.(D0.86H0.14)2O Crystalline Silicotitanate
;
_journal_name_full 'Inorganic Chemistry'
_journal_page_first 1081
_journal_page_last 1089
_journal_paper_doi 10.1021/ic0611387
_journal_volume 46
_journal_year 2007
_chemical_formula_sum 'D4.52 H0.48 O8.5 Si Ti2'
_chemical_formula_weight 269.46
_chemical_name_systematic ' ?'
_space_group_IT_number 135
_symmetry_cell_setting tetragonal
_symmetry_space_group_name_Hall '-P 4c 2ab'
_symmetry_space_group_name_H-M 'P 42/m b c'
_audit_author_name 'aaron celestian'
_audit_creation_date 2006-03-15T20:15
_audit_creation_method 'from EXP file using GSAS2CIF'
_audit_update_record ' 2006-03-15T20:15  Initial CIF as created by GSAS2CIF'
_cell_angle_alpha 90.0
_cell_angle_beta 90.0
_cell_angle_gamma 90.0
_cell_formula_units_Z 8
_cell_length_a 11.07041(31)
_cell_length_b 11.07041
_cell_length_c 11.8917(5)
_cell_volume 1457.38(7)
_computing_structure_refinement GSAS
_pd_block_id 2006-03-15T20:15|DCST_12_phase1|celestian||
_pd_phase_name DCST
_pd_proc_ls_prof_R_factor 0.0109
_pd_proc_ls_prof_wR_factor 0.0099
_refine_ls_goodness_of_fit_all 2.01
_refine_ls_matrix_type full
_refine_ls_number_parameters 8
_refine_ls_number_restraints 0
_refine_ls_shift/su_max 0.12
_refine_ls_shift/su_mean 0.05
_cod_data_source_file ic0611387si20061030_021833_2.cif
_cod_data_source_block DCST_12_phase_1
_cod_depositor_comments
;
The following automatic conversions were performed:
'_geom_angle_publ_flag' value 'N' changed to 'n' according to
'/home/saulius/struct/CIF-dictionaries/cif_core.dic' dictionary named
'cif_core.dic' version 2.4.1 from 2010-06-29 (58
times).

'_geom_bond_publ_flag' value 'N' changed to 'n' according to
'/home/saulius/struct/CIF-dictionaries/cif_core.dic' dictionary named
'cif_core.dic' version 2.4.1 from 2010-06-29 (71 time).

Automatic conversion script
Id: cif_fix_enum 1527 2010-12-29 10:47:43Z saulius 
;
_cod_original_cell_volume 1457.38(5)
_cod_original_formula_sum 'D4.52 H0.48 O8.50 Si Ti2'
_cod_database_code 4306902

loop_
_symmetry_equiv_pos_site_id
_symmetry_equiv_pos_as_xyz
1 +x,+y,+z
2 -y,+x,+z+1/2
3 -x,-y,+z
4 +y,-x,+z+1/2
5 -x+1/2,+y+1/2,+z
6 -y+1/2,-x+1/2,+z+1/2
7 +x+1/2,-y+1/2,+z
8 +y+1/2,+x+1/2,+z+1/2
-1 -x,-y,-z
-2 +y,-x,-z+1/2
-3 +x,+y,-z
-4 -y,+x,-z+1/2
-5 +x+1/2,-y+1/2,-z
-6 +y+1/2,+x+1/2,-z+1/2
-7 -x+1/2,+y+1/2,-z
-8 -y+1/2,-x+1/2,-z+1/2

loop_
_atom_site_type_symbol
_atom_site_label
_atom_site_fract_x
_atom_site_fract_y
_atom_site_fract_z
_atom_site_occupancy
_atom_site_thermal_displace_type
_atom_site_U_iso_or_equiv
_atom_site_symmetry_multiplicity
Ti TI1 0.1548(17) 0.022(18) 0.1514(15) 1.0 Uiso 0.0339(8) 16
Si SI2 0.2385(19) 0.2615(19) 0.25 1.0 Uiso 0.0429(7) 8
O O1 0.2384(8) 0.1498(9) 0.1575(9) 1.0 Uiso 0.0269(4) 16
O O2 0.1129(8) 0.0129(9) 0.3266(9) 1.0 Uiso 0.0162(4) 16
O O3 0.2630(7) -0.1101(9) 0.1784(8) 1.0 Uiso 0.0305(4) 16
O O4 0.1379(9) 0.0086(1) 0.0 1.0 Uiso 0.0012(6) 8
O Ow2 0.2602(2) 0.0441(2) 0.5 1.0 Uiso 0.0505(6) 8
O Ow1 0.5 0.0 0.0812(49) 0.5 Uiso 0.061(3) 8
D D1 -0.0223(9) 0.1694(6) 0.1349(5) 0.929(3) Uiso 0.026(6) 16
D D2 -0.0122(17) 0.3327(24) 0.0 0.85 Uiso 0.0575(5) 8
D D3 0.0744(11) 0.5104(21) -0.875(11) 0.48 Uiso 0.0942(5) 16
D D4 0.3717(19) 0.2238(14) 0.0 0.85 Uiso 0.0288(8) 8
H H1 -0.0223(9) 0.1694(6) 0.1349(5) 0.070(1) Uiso 0.02598 16
H H2 -0.0122(17) 0.3327(24) 0.0 0.85 Uiso 0.05752 8
H H3 0.0744(11) 0.5104(21) -0.875(11) 0.48 Uiso 0.0942(5) 16
H H4 0.3717(19) 0.2238(14) 0.0 0.85 Uiso 0.0288(8) 8

loop_
_atom_type_symbol
_atom_type_number_in_cell
Ti 16.0
Si 8.0
O 68.0
D 36.145
H 3.854

loop_
_geom_angle_atom_site_label_1
_geom_angle_atom_site_label_2
_geom_angle_atom_site_label_3
_geom_angle
_geom_angle_site_symmetry_1
_geom_angle_site_symmetry_2
_geom_angle_site_symmetry_3
_geom_angle_publ_flag
O1 TI1 O2 96.40(18) 1_555 . 1_555 n
O1 TI1 O2 163.43(17) 1_555 . -2_445 n
O1 TI1 O2 95.27(17) 1_555 . -4_445 n
O1 TI1 O3 106.77130(10) 1_555 . 1_555 n
O1 TI1 O4 99.57290(20) 1_555 . 1_555 n
O2 TI1 O2 71.43(28) 1_555 . -2_445 n
O2 TI1 O2 71.43(27) 1_555 . -4_445 n
O2 TI1 O3 87.48(18) 1_555 . 1_555 n
O2 TI1 O4 159.73(16) 1_555 . 1_555 n
O2 TI1 O2 70.52(26) -2_445 . -4_445 n
O2 TI1 O3 84.40(18) -2_446 . 1_555 n
O2 TI1 O4 90.29(19) -2_445 . 1_555 n
O2 TI1 O3 151.13(16) -4_446 . 1_555 n
O2 TI1 O4 94.65(20) -4_445 . 1_555 n
O3 TI1 O4 99.6743(5) 1_555 . 1_555 n
O1 SI2 O1 116.3078(16) 1_555 . -8_556 n
O1 SI2 O3 107.4026(27) 1_555 . 5_555 n
O1 SI2 O3 110.3803(13) 1_555 . -4_446 n
O1 SI2 O3 110.4682(13) -8_556 . 5_555 n
O1 SI2 O3 107.3974(27) -8_556 . -4_446 n
O3 SI2 O3 104.2319(12) 5_555 . -4_446 n
TI1 O1 SI2 130.8124(9) 1_555 . 1_555 n
TI1 O2 TI1 105.40(30) 1_555 . -2_555 n
TI1 O2 TI1 105.40(29) 1_555 . -4_555 n
TI1 O2 D1 113.4(9) 1_555 . -2_556 n
TI1 O2 H1 113.4(9) 1_555 . -2_556 n
TI1 O2 TI1 107.27(28) -2_555 . -4_555 n
TI1 O2 D1 111.2(11) -2_556 . -2_556 n
TI1 O2 H1 111.2(11) -2_556 . -2_556 n
TI1 O2 D1 113.6(11) -4_556 . -2_556 n
TI1 O2 H1 113.6(11) -4_556 . -2_556 n
D1 O2 H1 0.0 -2_556 . -2_556 n
TI1 O3 SI2 137.14951(20) 1_555 . 5_545 n
TI1 O4 TI1 164.9549(7) 1_555 . -3_555 n
D2 O5 D4 103.0518 4_555 . 6_555 n
D2 O5 H2 0.0 4_555 . 4_555 n
D2 O5 H4 103.0518 4_555 . 6_555 n
D4 O5 H2 103.0518 6_555 . 4_555 n
D4 O5 H4 0.0 6_555 . 6_555 n
H2 O5 H4 103.0518 4_555 . 6_555 n
D3 O6 D3 116.0414(25) 5_546 . 7_556 n
D3 O6 H3 0.0 5_546 . 5_546 n
D3 O6 H3 116.0414(25) 5_546 . 7_556 n
D3 O6 H3 116.0414(25) 7_556 . 5_546 n
D3 O6 H3 0.0 7_556 . 7_556 n
H3 O6 H3 116.0414(25) 5_546 . 7_556 n
O5 D2 D4 40.2205 2_554 . 7_455 n
O5 D2 H4 40.2205 2_554 . 7_455 n
D4 D2 H4 0.0 7_455 . 7_455 n
O5 D4 D2 36.7278 6_554 . 7_555 n
O5 D4 H2 36.7278 6_554 . 7_555 n
D2 D4 H2 0.0 7_555 . 7_555 n
O5 H2 D4 40.2205 2_554 . 7_455 n
O5 H2 H4 40.2205 2_554 . 7_455 n
D4 H2 H4 0.0 7_455 . 7_455 n
O5 H4 D2 36.7278 6_554 . 7_555 n
O5 H4 H2 36.7278 6_554 . 7_555 n
D2 H4 H2 0.0 7_555 . 7_555 n

loop_
_geom_bond_atom_site_label_1
_geom_bond_atom_site_label_2
_geom_bond_distance
_geom_bond_site_symmetry_1
_geom_bond_site_symmetry_2
_geom_bond_publ_flag
TI1 SI2 3.04394(7) . 1_555 n
TI1 O1 1.69192(5) . 1_555 n
TI1 O2 2.112(8) . 1_555 n
TI1 O2 2.149(7) . -2_555 n
TI1 O2 2.150(7) . -4_555 n
TI1 O3 1.91802(5) . 1_555 n
TI1 O4 1.81604(7) . 1_555 n
TI1 D1 2.559(8) . 1_555 n
TI1 D1 2.585(8) . 3_555 n
TI1 D1 2.547(6) . -2_555 n
TI1 H1 2.559(8) . 1_555 n
TI1 H1 2.585(8) . 3_555 n
TI1 H1 2.547(6) . -2_555 n
SI2 TI1 3.04394(7) . 1_555 n
SI2 TI1 3.04264(7) . -8_555 n
SI2 O1 1.65568(4) . 1_555 n
SI2 O1 1.65485(4) . -8_555 n
SI2 O3 1.65686(4) . 5_555 n
SI2 O3 1.65779(4) . -4_555 n
O1 TI1 1.69192(5) . 1_555 n
O1 SI2 1.65568(4) . 1_555 n
O2 TI1 2.112(8) . 1_555 n
O2 TI1 2.150(7) . -2_555 n
O2 TI1 2.149(7) . -4_555 n
O2 D1 0.813(8) . -2_555 n
O2 H1 0.813(8) . -2_555 n
O3 TI1 1.91802(5) . 1_555 n
O3 SI2 1.65686(4) . 5_545 n
O4 TI1 1.81604(7) . 1_555 n
O4 TI1 1.81604(7) . -3_555 n
O5 D1 1.908(6) . 4_555 n
O5 D1 1.908(6) . -2_555 n
O5 D2 0.877140(20) . 4_555 n
O5 D4 0.947130(30) . 6_555 n
O5 H1 1.908(6) . 4_555 n
O5 H1 1.908(6) . -2_555 n
O5 H2 0.877140(20) . 4_555 n
O5 H4 0.947130(30) . 6_555 n
O6 O6 1.93122(8) . -1_655 n
O6 D3 0.979900(20) . 5_546 n
O6 D3 0.979900(20) . 7_556 n
O6 H3 0.979900(20) . 5_546 n
O6 H3 0.979900(20) . 7_556 n
D1 TI1 2.559(8) . 1_555 n
D1 TI1 2.585(8) . 3_555 n
D1 TI1 2.547(6) . -4_555 n
D1 O2 0.813(8) . -4_555 n
D1 O5 1.908(6) . 2_554 n
D2 O5 0.877140(20) . 2_554 n
D2 D4 1.42886(4) . 7_455 n
D2 H4 1.42886(4) . 7_455 n
D3 O6 0.979900(20) . 5_554 n
D3 D3 1.66238(5) . 3_565 n
D3 H3 1.66238(5) . 3_565 n
D4 O5 0.947130(30) . 6_554 n
D4 D2 1.42886(4) . 7_555 n
D4 H2 1.42886(4) . 7_555 n
H1 TI1 2.559(8) . 1_555 n
H1 TI1 2.585(8) . 3_555 n
H1 TI1 2.547(6) . -4_555 n
H1 O2 0.813(8) . -4_555 n
H1 O5 1.908(6) . 2_554 n
H2 O5 0.877140(20) . 2_554 n
H2 D4 1.42886(4) . 7_455 n
H2 H4 1.42886(4) . 7_455 n
H3 O6 0.979900(20) . 5_554 n
H3 D3 1.66238(5) . 3_565 n
H3 H3 1.66238(5) . 3_565 n
H4 O5 0.947130(30) . 6_554 n
H4 D2 1.42886(4) . 7_555 n
H4 H2 1.42886(4) . 7_555 n

loop_
_pd_block_diffractogram_id
2006-03-15T20:15|DCST_12_H_02|celestian|polaris
2006-03-15T20:15|DCST_12_H_03|celestian|polaris

loop_
_pd_phase_block_id
2006-03-15T20:15|DCST_12_phase1|celestian||
